data_4124221
loop_
_publ_author_name
'Pinkowicz, Dawid'
'Rams, Micha\/l'
'Mi\<sek, Martin'
'Kamenev, Konstantin V.'
'Tomkowiak, Hanna'
'Katrusiak, Andrzej'
'Sieklucka, Barbara'

_publ_section_title
;
 Enforcing Multifunctionality: A Pressure-Induced Spin-Crossover
 Photomagnet.
;
_journal_issue 27
_journal_name_full 'Journal of the American Chemical Society'
_journal_page_first 8795
_journal_page_last 8802
_journal_paper_doi 10.1021/jacs.5b04303
_journal_volume 137
_journal_year 2015
_chemical_formula_moiety 'C32 H32 Mn2 N24 Nb, 4(H2 O)'
_chemical_formula_sum 'C32 H40 Mn2 N24 Nb O4'
_chemical_formula_weight 1027.67
_chemical_name_systematic
; 
 ? 
;
_space_group_IT_number 88
_symmetry_cell_setting tetragonal
_symmetry_space_group_name_Hall '-I 4ad'
_symmetry_space_group_name_H-M 'I 41/a :2'
_atom_sites_solution_hydrogens geom
_atom_sites_solution_primary direct
_atom_sites_solution_secondary difmap
_audit_creation_method SHELXL-97
_cell_angle_alpha 90.00
_cell_angle_beta 90.00
_cell_angle_gamma 90.00
_cell_formula_units_Z 4
_cell_length_a 21.140(3)
_cell_length_b 21.140(3)
_cell_length_c 8.903(2)
_cell_measurement_pressure 2710000
_cell_measurement_temperature 296(2)
_cell_measurement_theta_max 26.16
_cell_measurement_theta_min 5.46
_cell_volume 3978.7(12)
_computing_cell_refinement 'CrysAlis (Oxford Diffraction, 2002)'
_computing_data_collection 'CrysAlis (Oxford Diffraction, 2002)'
_computing_data_reduction 'CrysAlis (Oxford Diffraction, 2002)'
_computing_molecular_graphics
;
Mercury
;
_computing_publication_material 'SHELXL-97 (Sheldrick, 1997)'
_computing_structure_refinement 'SHELXL-97 (Sheldrick, 1997)'
_computing_structure_solution 'SHELXS-97 (Sheldrick, 1997)'
_diffrn_ambient_temperature 296(2)
_diffrn_measured_fraction_theta_full 0.413
_diffrn_measured_fraction_theta_max 0.413
_diffrn_measurement_device_type 'Kuma KM4CCD \k geometry'
_diffrn_measurement_method
;HP omega scans - for more details see:
A. Budzianowski, A. Katrusiak in High-Pressure Crystallography
(Eds.: A. Katrusiak, P. F. McMillan),
Dordrecht: Kluwer Acad. Publ., 2004 pp.157-168
;
_diffrn_radiation_monochromator graphite
_diffrn_radiation_source 'fine-focus sealed tube'
_diffrn_radiation_type MoK\a
_diffrn_radiation_wavelength 0.71073
_diffrn_reflns_av_R_equivalents 0.1581
_diffrn_reflns_av_sigmaI/netI 0.0620
_diffrn_reflns_limit_h_max 25
_diffrn_reflns_limit_h_min -25
_diffrn_reflns_limit_k_max 24
_diffrn_reflns_limit_k_min -25
_diffrn_reflns_limit_l_max 4
_diffrn_reflns_limit_l_min -4
_diffrn_reflns_number 6506
_diffrn_reflns_theta_full 26.16
_diffrn_reflns_theta_max 26.16
_diffrn_reflns_theta_min 5.46
_exptl_absorpt_coefficient_mu 0.982
_exptl_absorpt_correction_T_max 0.814
_exptl_absorpt_correction_T_min 0.682
_exptl_absorpt_correction_type numerical
_exptl_absorpt_process_details
; 
Xcalibur CCD System, CrysAlisPro Software System, version 171.37.31;
 Oxford Diffraction Poland, 2014
;
_exptl_crystal_colour red
_exptl_crystal_density_diffrn 1.716
_exptl_crystal_density_method 'not measured'
_exptl_crystal_description prism
_exptl_crystal_F_000 2092
_exptl_crystal_size_max 0.40
_exptl_crystal_size_mid 0.38
_exptl_crystal_size_min 0.21
_refine_diff_density_max 0.637
_refine_diff_density_min -0.617
_refine_diff_density_rms 0.127
_refine_ls_extinction_method none
_refine_ls_goodness_of_fit_ref 1.182
_refine_ls_hydrogen_treatment mixed
_refine_ls_matrix_type full
_refine_ls_number_parameters 150
_refine_ls_number_reflns 822
_refine_ls_number_restraints 118
_refine_ls_restrained_S_all 1.161
_refine_ls_R_factor_all 0.1413
_refine_ls_R_factor_gt 0.1129
_refine_ls_shift/su_max 0.000
_refine_ls_shift/su_mean 0.000
_refine_ls_structure_factor_coef Fsqd
_refine_ls_weighting_details 'calc w=1/[\s^2^(Fo^2^)+(0.2400P)^2^+20.3000P] where P=(Fo^2^+2Fc^2^)/3'
_refine_ls_weighting_scheme calc
_refine_ls_wR_factor_gt 0.3092
_refine_ls_wR_factor_ref 0.3485
_reflns_number_gt 609
_reflns_number_total 822
_reflns_threshold_expression >2sigma(I)
_cod_data_source_file ja5b04303_si_005.cif
_cod_data_source_block 2.71_GPa
_cod_original_cell_volume 3978.5(13)
_cod_original_sg_symbol_H-M I4(1)/a
_cod_database_code 4124221

loop_
_symmetry_equiv_pos_as_xyz
'x, y, z'
'-x+1/2, -y, z+1/2'
'-y+3/4, x+1/4, z+1/4'
'y+3/4, -x+3/4, z+3/4'
'x+1/2, y+1/2, z+1/2'
'-x+1, -y+1/2, z+1'
'-y+5/4, x+3/4, z+3/4'
'y+5/4, -x+5/4, z+5/4'
'-x, -y, -z'
'x-1/2, y, -z-1/2'
'y-3/4, -x-1/4, -z-1/4'
'-y-3/4, x-3/4, -z-3/4'
'-x+1/2, -y+1/2, -z+1/2'
'x, y+1/2, -z'
'y-1/4, -x+1/4, -z+1/4'
'-y-1/4, x-1/4, -z-1/4'

loop_
_atom_site_label
_atom_site_type_symbol
_atom_site_fract_x
_atom_site_fract_y
_atom_site_fract_z
_atom_site_U_iso_or_equiv
_atom_site_adp_type
_atom_site_occupancy
_atom_site_symmetry_multiplicity
_atom_site_calc_flag
_atom_site_refinement_flags
Nb1 Nb 0.5000 0.7500 0.6250 0.039(2) Uani 1 4 d SU
Mn2 Mn 0.5000 1.0000 0.5000 0.051(3) Uani 1 2 d SU
N21 N 0.5445(6) 0.9848(6) 0.284(3) 0.069(7) Uani 1 1 d U
C2 C 0.5562(8) 0.7635(7) 0.400(4) 0.057(5) Uani 1 1 d U
N1 N 0.4749(7) 0.9002(6) 0.520(4) 0.076(7) Uani 1 1 d U
N22 N 0.5509(10) 1.0318(8) 0.184(4) 0.105(9) Uani 1 1 d DU
H22A H 0.5406 1.0701 0.2055 0.126 Uiso 1 1 calc R
N11 N 0.5881(9) 0.9762(7) 0.614(3) 0.083(8) Uani 1 1 d U
C13 C 0.6713(10) 0.9912(10) 0.734(5) 0.090(9) Uani 1 1 d U
H13A H 0.6988 1.0108 0.8014 0.107 Uiso 1 1 calc R
C1 C 0.4815(8) 0.8481(8) 0.552(5) 0.072(8) Uani 1 1 d U
C15 C 0.6303(9) 0.9281(10) 0.596(5) 0.082(8) Uani 1 1 d U
H15A H 0.6213 0.8924 0.5390 0.098 Uiso 1 1 calc R
C23 C 0.5750(16) 1.0157(17) 0.042(4) 0.150(14) Uani 1 1 d DU
H23A H 0.5826 1.0424 -0.0387 0.180 Uiso 1 1 calc R
C24 C 0.5848(11) 0.9527(12) 0.051(6) 0.104(10) Uani 1 1 d U
H24A H 0.5950 0.9252 -0.0272 0.125 Uiso 1 1 calc R
N2 N 0.5892(8) 0.7734(10) 0.334(4) 0.097(8) Uani 1 1 d U
C14 C 0.6830(10) 0.9356(10) 0.664(4) 0.085(9) Uani 1 1 d U
H14A H 0.7190 0.9102 0.6646 0.102 Uiso 1 1 calc R
C25 C 0.5758(9) 0.9374(8) 0.206(5) 0.077(9) Uani 1 1 d U
H25A H 0.5895 0.8999 0.2502 0.093 Uiso 1 1 calc R
N12 N 0.6173(9) 1.0129(10) 0.696(5) 0.096(8) Uani 1 1 d U
H12A H 0.6030 1.0491 0.7239 0.115 Uiso 1 1 calc R
O1 O 0.6243(10) 0.8145(8) 1.043(4) 0.121(8) Uani 1 1 d DU
H1A H 0.603(7) 0.789(10) 0.974(12) 0.145 Uiso 1 1 d D
H1B H 0.615(13) 0.806(12) 1.144(5) 0.145 Uiso 1 1 d D

loop_
_atom_site_aniso_label
_atom_site_aniso_U_11
_atom_site_aniso_U_22
_atom_site_aniso_U_33
_atom_site_aniso_U_23
_atom_site_aniso_U_13
_atom_site_aniso_U_12
Nb1 0.0441(12) 0.0441(12) 0.028(7) 0.000 0.000 0.000
Mn2 0.077(2) 0.0555(18) 0.021(10) 0.009(2) 0.012(2) 0.0114(13)
N21 0.072(7) 0.068(7) 0.07(2) 0.026(10) 0.012(10) 0.015(6)
C2 0.052(7) 0.058(6) 0.060(11) 0.003(7) 0.014(7) -0.018(5)
N1 0.097(8) 0.061(7) 0.07(2) 0.023(9) 0.003(11) 0.016(6)
N22 0.138(13) 0.066(8) 0.11(2) 0.005(12) -0.001(14) -0.013(8)
N11 0.101(9) 0.062(7) 0.08(2) 0.026(10) -0.007(11) -0.007(8)
C13 0.085(11) 0.105(12) 0.08(2) 0.016(14) -0.001(13) 0.005(9)
C1 0.084(9) 0.062(8) 0.07(2) 0.001(11) -0.005(12) 0.007(7)
C15 0.083(10) 0.087(10) 0.08(2) 0.018(12) -0.005(12) 0.028(8)
C23 0.154(18) 0.142(18) 0.15(3) 0.000(18) 0.026(19) 0.031(14)
C24 0.111(13) 0.102(13) 0.10(2) 0.014(16) 0.000(16) 0.023(10)
N2 0.058(8) 0.137(12) 0.10(2) 0.023(13) -0.004(10) -0.027(8)
C14 0.088(11) 0.092(11) 0.08(2) -0.012(12) -0.019(12) 0.018(9)
C25 0.109(11) 0.052(7) 0.07(2) 0.027(11) -0.011(14) 0.024(7)
N12 0.097(10) 0.098(10) 0.09(2) 0.014(13) 0.000(12) 0.019(9)
O1 0.134(11) 0.109(10) 0.12(2) -0.034(13) -0.027(14) 0.000(8)

loop_
_atom_type_symbol
_atom_type_description
_atom_type_scat_dispersion_real
_atom_type_scat_dispersion_imag
_atom_type_scat_source
C C 0.0033 0.0016 'International Tables Vol C Tables 4.2.6.8 and 6.1.1.4'
H H 0.0000 0.0000 'International Tables Vol C Tables 4.2.6.8 and 6.1.1.4'
N N 0.0061 0.0033 'International Tables Vol C Tables 4.2.6.8 and 6.1.1.4'
O O 0.0106 0.0060 'International Tables Vol C Tables 4.2.6.8 and 6.1.1.4'
Mn Mn 0.3368 0.7283 'International Tables Vol C Tables 4.2.6.8 and 6.1.1.4'
Nb Nb -2.0727 0.6215 'International Tables Vol C Tables 4.2.6.8 and 6.1.1.4'

loop_
_geom_angle_atom_site_label_1
_geom_angle_atom_site_label_2
_geom_angle_atom_site_label_3
_geom_angle
_geom_angle_site_symmetry_1
_geom_angle_site_symmetry_3
C1 Nb1 C1 95.0(6) 12_767 6_564
C1 Nb1 C1 146(2) 12_767 15_566
C1 Nb1 C1 95.0(6) 6_564 15_566
C1 Nb1 C1 95.0(6) 12_767 .
C1 Nb1 C1 146(2) 6_564 .
C1 Nb1 C1 95.0(6) 15_566 .
C1 Nb1 C2 75.8(11) 12_767 6_564
C1 Nb1 C2 73.9(10) 6_564 6_564
C1 Nb1 C2 138.6(12) 15_566 6_564
C1 Nb1 C2 76.8(10) . 6_564
C1 Nb1 C2 73.9(10) 12_767 12_767
C1 Nb1 C2 138.6(12) 6_564 12_767
C1 Nb1 C2 76.8(10) 15_566 12_767
C1 Nb1 C2 75.8(11) . 12_767
C2 Nb1 C2 136.7(7) 6_564 12_767
C1 Nb1 C2 76.8(10) 12_767 15_566
C1 Nb1 C2 75.8(11) 6_564 15_566
C1 Nb1 C2 73.9(10) 15_566 15_566
C1 Nb1 C2 138.6(12) . 15_566
C2 Nb1 C2 136.7(7) 6_564 15_566
C2 Nb1 C2 62.9(11) 12_767 15_566
C1 Nb1 C2 138.6(12) 12_767 .
C1 Nb1 C2 76.8(10) 6_564 .
C1 Nb1 C2 75.8(11) 15_566 .
C1 Nb1 C2 73.9(10) . .
C2 Nb1 C2 62.9(11) 6_564 .
C2 Nb1 C2 136.7(7) 12_767 .
C2 Nb1 C2 136.7(7) 15_566 .
N21 Mn2 N21 180.000(7) 9_676 .
N21 Mn2 N11 90.4(9) 9_676 9_676
N21 Mn2 N11 89.6(9) . 9_676
N21 Mn2 N11 89.6(9) 9_676 .
N21 Mn2 N11 90.4(9) . .
N11 Mn2 N11 180.000(4) 9_676 .
N21 Mn2 N1 92.0(9) 9_676 9_676
N21 Mn2 N1 88.0(9) . 9_676
N11 Mn2 N1 86.9(6) 9_676 9_676
N11 Mn2 N1 93.1(7) . 9_676
N21 Mn2 N1 88.0(9) 9_676 .
N21 Mn2 N1 92.0(9) . .
N11 Mn2 N1 93.1(7) 9_676 .
N11 Mn2 N1 86.9(6) . .
N1 Mn2 N1 180.000(2) 9_676 .
N22 N21 C25 99(3) . .
N22 N21 Mn2 121.6(17) . .
C25 N21 Mn2 139.4(18) . .
N2 C2 Nb1 160(3) . .
C1 N1 Mn2 157.0(17) . .
N21 N22 C23 117(2) . .
N12 N11 C15 102(2) . .
N12 N11 Mn2 124.0(14) . .
C15 N11 Mn2 133(2) . .
N12 C13 C14 111(3) . .
N12 C13 C15 72(2) . .
C14 C13 C15 38.8(14) . .
N1 C1 Nb1 175(2) . .
C14 C15 N11 115(3) . .
C14 C15 C13 41.7(15) . .
N11 C15 C13 73.6(17) . .
C24 C23 N22 104(3) . .
C23 C24 C25 105(4) . .
C15 C14 C13 99(2) . .
N21 C25 C24 112.5(19) . .
N11 N12 C13 112(2) . .

loop_
_geom_bond_atom_site_label_1
_geom_bond_atom_site_label_2
_geom_bond_distance
_geom_bond_site_symmetry_2
Nb1 C1 2.21(2) 12_767
Nb1 C1 2.21(2) 6_564
Nb1 C1 2.21(2) 15_566
Nb1 C1 2.21(2) .
Nb1 C2 2.34(3) 6_564
Nb1 C2 2.34(3) 12_767
Nb1 C2 2.34(3) 15_566
Nb1 C2 2.34(3) .
Mn2 N21 2.16(3) 9_676
Mn2 N21 2.16(3) .
Mn2 N11 2.18(2) 9_676
Mn2 N11 2.18(2) .
Mn2 N1 2.183(14) 9_676
Mn2 N1 2.183(13) .
N21 N22 1.34(4) .
N21 C25 1.39(3) .
C2 N2 0.94(3) .
N1 C1 1.14(2) .
N22 C23 1.400(3) .
N11 N12 1.23(4) .
N11 C15 1.36(3) .
C13 N12 1.28(3) .
C13 C14 1.36(4) .
C13 C15 2.01(5) .
C15 C14 1.28(3) .
C23 C24 1.35(4) .
C24 C25 1.44(6) .
